data_4069954
loop_
_publ_author_name
'Ma, Mengtao'
'Pullarkat, Sumod A.'
'Yuan, Mingjun'
'Zhang, Na'
'Li, Yongxin'
'Leung, Pak-Hing'

_publ_section_title
;
 Metal Effects on the Asymmetric Cycloaddition Reaction between
 3,4-Dimethyl-1-phenylarsole and Diphenylvinylphosphine Oxide
;
_journal_issue 16
_journal_name_full Organometallics
_journal_page_first 4886
_journal_paper_doi 10.1021/om900530q
_journal_volume 28
_journal_year 2009
_chemical_absolute_configuration ad
_chemical_formula_moiety 'C26 H26 As Cl2 O P Pt, C H2 Cl2'
_chemical_formula_sum 'C27 H28 As Cl4 O P Pt'
_chemical_formula_weight 811.27
_chemical_name_systematic
;

 ?

;
_space_group_IT_number 1
_symmetry_cell_setting triclinic
_symmetry_space_group_name_Hall 'P 1'
_symmetry_space_group_name_H-M 'P 1'
_atom_sites_solution_hydrogens geom
_atom_sites_solution_primary direct
_atom_sites_solution_secondary difmap
_audit_creation_method SHELXL-97
_cell_angle_alpha 113.854(2)
_cell_angle_beta 100.832(3)
_cell_angle_gamma 95.984(3)
_cell_formula_units_Z 1
_cell_length_a 8.9256(8)
_cell_length_b 9.1485(4)
_cell_length_c 10.0788(4)
_cell_measurement_reflns_used 6938
_cell_measurement_temperature 173(2)
_cell_measurement_theta_max 30.62
_cell_measurement_theta_min 2.37
_cell_volume 724.24(8)
_computing_cell_refinement 'Bruker SMART'
_computing_data_collection 'Bruker SMART'
_computing_data_reduction 'Bruker SAINT'
_computing_molecular_graphics 'Bruker SHELXTL'
_computing_publication_material 'Bruker SHELXTL'
_computing_structure_refinement 'SHELXL-97 (Sheldrick, 1997)'
_computing_structure_solution 'SHELXS-97 (Sheldrick, 1990)'
_diffrn_ambient_temperature 173(2)
_diffrn_measured_fraction_theta_full 0.991
_diffrn_measured_fraction_theta_max 0.991
_diffrn_measurement_device_type 'CCD area detector'
_diffrn_measurement_method 'phi and omega scans'
_diffrn_radiation_monochromator graphite
_diffrn_radiation_source 'fine-focus sealed tube'
_diffrn_radiation_type MoK\a
_diffrn_radiation_wavelength 0.71073
_diffrn_reflns_av_R_equivalents 0.0203
_diffrn_reflns_av_sigmaI/netI 0.0424
_diffrn_reflns_limit_h_max 11
_diffrn_reflns_limit_h_min -11
_diffrn_reflns_limit_k_max 11
_diffrn_reflns_limit_k_min -11
_diffrn_reflns_limit_l_max 12
_diffrn_reflns_limit_l_min -12
_diffrn_reflns_number 12944
_diffrn_reflns_theta_full 27.00
_diffrn_reflns_theta_max 27.00
_diffrn_reflns_theta_min 2.28
_exptl_absorpt_coefficient_mu 6.421
_exptl_absorpt_correction_T_max 0.6993
_exptl_absorpt_correction_T_min 0.2967
_exptl_absorpt_correction_type multi-scan
_exptl_absorpt_process_details sadabs
_exptl_crystal_colour yellow
_exptl_crystal_density_diffrn 1.860
_exptl_crystal_density_meas 0
_exptl_crystal_density_method 'not measured'
_exptl_crystal_description plate
_exptl_crystal_F_000 392
_exptl_crystal_size_max 0.25
_exptl_crystal_size_mid 0.20
_exptl_crystal_size_min 0.06
_refine_diff_density_max 1.316
_refine_diff_density_min -0.972
_refine_diff_density_rms 0.078
_refine_ls_abs_structure_details 'Flack H D (1983), Acta Cryst. A39, 876-881'
_refine_ls_abs_structure_Flack -0.003(3)
_refine_ls_extinction_method none
_refine_ls_goodness_of_fit_ref 0.933
_refine_ls_hydrogen_treatment constr
_refine_ls_matrix_type full
_refine_ls_number_parameters 316
_refine_ls_number_reflns 5571
_refine_ls_number_restraints 3
_refine_ls_restrained_S_all 0.933
_refine_ls_R_factor_all 0.0164
_refine_ls_R_factor_gt 0.0163
_refine_ls_shift/su_max 0.004
_refine_ls_shift/su_mean 0.000
_refine_ls_structure_factor_coef Fsqd
_refine_ls_weighting_details 'calc w=1/[\s^2^(Fo^2^)+(0.0000P)^2^+0.0000P] where P=(Fo^2^+2Fc^2^)/3'
_refine_ls_weighting_scheme calc
_refine_ls_wR_factor_gt 0.0382
_refine_ls_wR_factor_ref 0.0382
_reflns_number_gt 5554
_reflns_number_total 5571
_reflns_threshold_expression >2sigma(I)
_cod_data_source_file om900530q_si_003.cif
_cod_data_source_block leung263t
_cod_depositor_comments
;
The following automatic conversions were performed:

'_symmetry_cell_setting' value 'Triclinic' changed to 'triclinic'
according to /home/saulius/struct/CIF-dictionaries/cif_core.dic
dictionary named 'cif_core.dic' version 2.4.2 from 2011-04-26.

Automatic conversion script
Id: cif_fix_values 1715 2011-07-08 13:25:40Z adriana 
;
_cod_original_sg_symbol_H-M P1
_cod_database_code 4069954

loop_
_symmetry_equiv_pos_as_xyz
'x, y, z'

loop_
_atom_site_label
_atom_site_type_symbol
_atom_site_fract_x
_atom_site_fract_y
_atom_site_fract_z
_atom_site_U_iso_or_equiv
_atom_site_adp_type
_atom_site_occupancy
_atom_site_symmetry_multiplicity
_atom_site_calc_flag
_atom_site_refinement_flags
Pt1 Pt 0.706867(12) 0.745237(12) 0.198181(12) 0.01976(4) Uani 1 1 d .
As1 As 0.85180(5) 0.66036(5) 0.36008(4) 0.01954(11) Uani 1 1 d .
C1 C 0.7591(4) 0.5325(5) 0.4461(4) 0.0263(7) Uani 1 1 d .
C2 C 0.7104(5) 0.6133(6) 0.5765(4) 0.0359(9) Uani 1 1 d .
H2 H 0.7254 0.7289 0.6224 0.043 Uiso 1 1 calc R
C3 C 0.6392(5) 0.5213(7) 0.6381(5) 0.0487(12) Uani 1 1 d .
H3 H 0.6082 0.5750 0.7281 0.058 Uiso 1 1 calc R
C4 C 0.6141(6) 0.3555(7) 0.5701(6) 0.0569(15) Uani 1 1 d .
H4 H 0.5631 0.2943 0.6115 0.068 Uiso 1 1 calc R
C5 C 0.6627(6) 0.2742(6) 0.4396(5) 0.0529(12) Uani 1 1 d .
H5 H 0.6460 0.1584 0.3934 0.063 Uiso 1 1 calc R
C6 C 0.7362(5) 0.3645(5) 0.3774(4) 0.0376(9) Uani 1 1 d .
H6 H 0.7698 0.3107 0.2890 0.045 Uiso 1 1 calc R
C7 C 1.0283(4) 0.8265(4) 0.5157(3) 0.0221(7) Uani 1 1 d .
H7 H 0.9993 0.9153 0.5985 0.026 Uiso 1 1 calc R
C8 C 1.1235(4) 0.7200(4) 0.5633(4) 0.0243(7) Uani 1 1 d .
C9 C 1.1998(6) 0.7682(6) 0.7252(4) 0.0365(11) Uani 1 1 d .
H9A H 1.1214 0.7471 0.7750 0.055 Uiso 1 1 calc R
H9B H 1.2475 0.8846 0.7746 0.055 Uiso 1 1 calc R
H9C H 1.2802 0.7044 0.7317 0.055 Uiso 1 1 calc R
C10 C 1.2164(5) 0.4532(5) 0.4424(4) 0.0383(10) Uani 1 1 d .
H10A H 1.2721 0.4788 0.5451 0.057 Uiso 1 1 calc R
H10B H 1.2912 0.4472 0.3816 0.057 Uiso 1 1 calc R
H10C H 1.1437 0.3481 0.3995 0.057 Uiso 1 1 calc R
C11 C 1.1278(4) 0.5839(4) 0.4442(3) 0.0231(7) Uani 1 1 d .
C12 C 1.0352(4) 0.5760(4) 0.2989(3) 0.0201(6) Uani 1 1 d .
H12 H 1.0117 0.4671 0.2104 0.024 Uiso 1 1 calc R
C13 C 1.1141(4) 0.7223(4) 0.2763(3) 0.0198(6) Uani 1 1 d .
H13 H 1.2258 0.7156 0.2800 0.024 Uiso 1 1 calc R
C14 C 1.1079(5) 0.8821(5) 0.4142(4) 0.0224(8) Uani 1 1 d .
H14A H 1.2144 0.9463 0.4701 0.027 Uiso 1 1 calc R
H14B H 1.0471 0.9505 0.3800 0.027 Uiso 1 1 calc R
C15 C 1.0901(4) 0.5516(4) -0.0429(3) 0.0209(6) Uani 1 1 d .
C16 C 1.2481(5) 0.5579(5) -0.0315(4) 0.0246(8) Uani 1 1 d .
H16 H 1.3221 0.6431 0.0516 0.030 Uiso 1 1 calc R
C17 C 1.2977(5) 0.4381(5) -0.1429(4) 0.0342(9) Uani 1 1 d .
H17 H 1.4057 0.4421 -0.1363 0.041 Uiso 1 1 calc R
C18 C 1.1898(6) 0.3142(5) -0.2623(4) 0.0387(10) Uani 1 1 d .
H18 H 1.2241 0.2318 -0.3368 0.046 Uiso 1 1 calc R
C19 C 1.0318(5) 0.3080(5) -0.2753(4) 0.0392(9) Uani 1 1 d .
H19 H 0.9586 0.2230 -0.3593 0.047 Uiso 1 1 calc R
C20 C 0.9805(5) 0.4257(5) -0.1659(4) 0.0323(8) Uani 1 1 d .
H20 H 0.8722 0.4213 -0.1739 0.039 Uiso 1 1 calc R
C21 C 1.0837(4) 0.8996(4) 0.0874(3) 0.0211(7) Uani 1 1 d .
C22 C 1.2370(4) 0.9831(4) 0.1446(3) 0.0250(7) Uani 1 1 d .
H22 H 1.3119 0.9447 0.1957 0.030 Uiso 1 1 calc R
C23 C 1.2813(5) 1.1234(4) 0.1272(4) 0.0307(8) Uani 1 1 d .
H23 H 1.3864 1.1808 0.1665 0.037 Uiso 1 1 calc R
C24 C 1.1728(5) 1.1788(5) 0.0530(4) 0.0354(9) Uani 1 1 d .
H24 H 1.2040 1.2739 0.0405 0.042 Uiso 1 1 calc R
C25 C 1.0192(5) 1.0979(5) -0.0035(4) 0.0381(9) Uani 1 1 d .
H25 H 0.9452 1.1379 -0.0538 0.046 Uiso 1 1 calc R
C26 C 0.9728(5) 0.9572(5) 0.0135(4) 0.0295(8) Uani 1 1 d .
H26 H 0.8672 0.9012 -0.0246 0.035 Uiso 1 1 calc R
C27 C 0.5404(7) 0.1239(5) 0.8935(5) 0.0521(13) Uani 1 1 d .
H27A H 0.4298 0.1311 0.8893 0.063 Uiso 1 1 calc R
H27B H 0.5703 0.0619 0.9518 0.063 Uiso 1 1 calc R
Cl1 Cl 0.54541(16) 0.82323(17) 0.35297(13) 0.0317(3) Uani 1 1 d .
Cl2 Cl 0.57624(17) 0.84065(19) 0.03462(16) 0.0325(3) Uani 1 1 d .
Cl3 Cl 0.5609(2) 0.01881(16) 0.71057(13) 0.0618(4) Uani 1 1 d .
Cl4 Cl 0.65536(15) 0.32036(14) 0.98479(13) 0.0523(3) Uani 1 1 d .
O1 O 0.8467(4) 0.6611(4) 0.0524(3) 0.0210(7) Uani 1 1 d .
P1 P 1.02181(10) 0.70967(11) 0.09389(9) 0.01871(16) Uani 1 1 d .

loop_
_atom_site_aniso_label
_atom_site_aniso_U_11
_atom_site_aniso_U_22
_atom_site_aniso_U_33
_atom_site_aniso_U_23
_atom_site_aniso_U_13
_atom_site_aniso_U_12
Pt1 0.01867(6) 0.02347(6) 0.02078(6) 0.01218(4) 0.00660(4) 0.00542(4)
As1 0.0211(3) 0.0230(2) 0.0180(2) 0.01106(18) 0.00730(19) 0.0053(2)
C1 0.0190(17) 0.0338(19) 0.0313(18) 0.0203(15) 0.0051(14) 0.0033(14)
C2 0.037(2) 0.047(3) 0.038(2) 0.0288(18) 0.0167(18) 0.0109(19)
C3 0.040(3) 0.081(4) 0.050(3) 0.048(3) 0.023(2) 0.015(2)
C4 0.039(3) 0.089(4) 0.068(3) 0.067(3) 0.005(2) -0.004(3)
C5 0.050(3) 0.046(3) 0.064(3) 0.038(2) -0.007(2) -0.012(2)
C6 0.044(3) 0.034(2) 0.031(2) 0.0166(16) 0.0032(18) -0.0012(18)
C7 0.0275(19) 0.0207(16) 0.0163(15) 0.0063(12) 0.0079(13) 0.0012(14)
C8 0.0233(18) 0.0319(19) 0.0218(16) 0.0159(14) 0.0062(13) 0.0037(14)
C9 0.043(2) 0.048(3) 0.018(2) 0.017(2) 0.005(2) 0.004(2)
C10 0.049(3) 0.046(2) 0.0307(19) 0.0223(17) 0.0131(18) 0.028(2)
C11 0.0228(17) 0.0313(18) 0.0206(16) 0.0156(13) 0.0061(13) 0.0082(14)
C12 0.0236(17) 0.0216(16) 0.0188(15) 0.0110(12) 0.0071(13) 0.0072(13)
C13 0.0171(16) 0.0245(17) 0.0183(15) 0.0099(12) 0.0049(12) 0.0022(13)
C14 0.027(2) 0.0197(18) 0.0180(16) 0.0070(13) 0.0060(15) 0.0002(15)
C15 0.0296(18) 0.0221(16) 0.0158(14) 0.0108(12) 0.0093(13) 0.0073(14)
C16 0.029(2) 0.0224(19) 0.0248(18) 0.0107(14) 0.0105(16) 0.0042(16)
C17 0.038(2) 0.037(2) 0.041(2) 0.0207(17) 0.0241(18) 0.0192(18)
C18 0.063(3) 0.028(2) 0.0298(19) 0.0104(15) 0.0216(19) 0.0213(19)
C19 0.048(3) 0.031(2) 0.0270(19) 0.0033(15) 0.0033(17) 0.0083(18)
C20 0.030(2) 0.036(2) 0.0260(18) 0.0104(15) 0.0041(15) 0.0068(16)
C21 0.0271(18) 0.0239(17) 0.0178(15) 0.0107(12) 0.0120(13) 0.0096(14)
C22 0.031(2) 0.0255(18) 0.0220(16) 0.0101(13) 0.0122(14) 0.0088(15)
C23 0.037(2) 0.0263(18) 0.0304(18) 0.0111(14) 0.0173(16) 0.0044(16)
C24 0.054(3) 0.0273(19) 0.038(2) 0.0200(16) 0.0250(19) 0.0118(18)
C25 0.047(3) 0.043(2) 0.046(2) 0.0327(19) 0.022(2) 0.023(2)
C26 0.029(2) 0.035(2) 0.0338(19) 0.0204(15) 0.0133(16) 0.0116(16)
C27 0.092(4) 0.029(2) 0.041(2) 0.0150(18) 0.035(3) 0.005(2)
Cl1 0.0298(6) 0.0448(7) 0.0284(5) 0.0182(5) 0.0152(5) 0.0165(5)
Cl2 0.0257(7) 0.0478(8) 0.0421(7) 0.0343(6) 0.0112(6) 0.0150(6)
Cl3 0.0982(11) 0.0499(7) 0.0394(6) 0.0141(5) 0.0327(7) 0.0183(7)
Cl4 0.0584(7) 0.0377(6) 0.0485(6) 0.0158(4) -0.0040(5) 0.0024(5)
O1 0.0190(15) 0.0260(16) 0.0173(14) 0.0104(11) 0.0023(11) 0.0022(12)
P1 0.0207(4) 0.0224(4) 0.0165(4) 0.0100(3) 0.0077(3) 0.0065(3)

loop_
_atom_type_symbol
_atom_type_description
_atom_type_scat_dispersion_real
_atom_type_scat_dispersion_imag
_atom_type_scat_source
C C 0.0033 0.0016 'International Tables Vol C Tables 4.2.6.8 and 6.1.1.4'
H H 0.0000 0.0000 'International Tables Vol C Tables 4.2.6.8 and 6.1.1.4'
O O 0.0106 0.0060 'International Tables Vol C Tables 4.2.6.8 and 6.1.1.4'
P P 0.1023 0.0942 'International Tables Vol C Tables 4.2.6.8 and 6.1.1.4'
Cl Cl 0.1484 0.1585 'International Tables Vol C Tables 4.2.6.8 and 6.1.1.4'
As As 0.0499 2.0058 'International Tables Vol C Tables 4.2.6.8 and 6.1.1.4'
Pt Pt -1.7033 8.3905 'International Tables Vol C Tables 4.2.6.8 and 6.1.1.4'

loop_
_geom_angle_atom_site_label_1
_geom_angle_atom_site_label_2
_geom_angle_atom_site_label_3
_geom_angle
O1 Pt1 Cl1 176.80(11)
O1 Pt1 As1 89.53(9)
Cl1 Pt1 As1 90.04(3)
O1 Pt1 Cl2 88.12(9)
Cl1 Pt1 Cl2 92.48(5)
As1 Pt1 Cl2 176.13(5)
C1 As1 C7 108.47(14)
C1 As1 C12 108.99(14)
C7 As1 C12 77.06(14)
C1 As1 Pt1 123.05(11)
C7 As1 Pt1 115.42(10)
C12 As1 Pt1 114.61(9)
C6 C1 C2 121.0(3)
C6 C1 As1 120.5(3)
C2 C1 As1 118.5(3)
C3 C2 C1 119.1(4)
C4 C3 C2 120.4(4)
C3 C4 C5 120.7(4)
C4 C5 C6 119.7(5)
C1 C6 C5 119.2(4)
C8 C7 C14 108.7(3)
C8 C7 As1 100.9(2)
C14 C7 As1 99.2(2)
C11 C8 C9 127.1(3)
C11 C8 C7 111.3(3)
C9 C8 C7 121.7(3)
C8 C11 C10 127.8(3)
C8 C11 C12 112.0(3)
C10 C11 C12 120.1(3)
C11 C12 C13 107.7(3)
C11 C12 As1 101.0(2)
C13 C12 As1 99.4(2)
C12 C13 C14 106.5(2)
C12 C13 P1 110.6(2)
C14 C13 P1 114.9(2)
C7 C14 C13 106.6(3)
C16 C15 C20 120.2(3)
C16 C15 P1 120.7(3)
C20 C15 P1 118.9(3)
C15 C16 C17 119.6(4)
C18 C17 C16 119.9(4)
C17 C18 C19 120.8(3)
C20 C19 C18 120.1(4)
C19 C20 C15 119.4(4)
C22 C21 C26 120.0(3)
C22 C21 P1 122.2(2)
C26 C21 P1 117.6(3)
C21 C22 C23 120.0(3)
C24 C23 C22 120.0(4)
C23 C24 C25 120.8(4)
C24 C25 C26 119.9(4)
C25 C26 C21 119.2(4)
Cl4 C27 Cl3 111.9(3)
P1 O1 Pt1 124.97(17)
O1 P1 C21 111.47(17)
O1 P1 C15 106.89(16)
C21 P1 C15 108.55(14)
O1 P1 C13 113.56(16)
C21 P1 C13 109.45(15)
C15 P1 C13 106.67(15)

loop_
_geom_bond_atom_site_label_1
_geom_bond_atom_site_label_2
_geom_bond_distance
Pt1 O1 2.070(3)
Pt1 Cl1 2.2758(12)
Pt1 As1 2.3195(5)
Pt1 Cl2 2.3436(13)
As1 C1 1.922(3)
As1 C7 1.974(3)
As1 C12 1.978(3)
C1 C6 1.380(5)
C1 C2 1.399(5)
C2 C3 1.399(5)
C3 C4 1.361(8)
C4 C5 1.401(8)
C5 C6 1.402(6)
C7 C8 1.517(5)
C7 C14 1.559(5)
C8 C11 1.346(5)
C8 C9 1.502(5)
C10 C11 1.497(5)
C11 C12 1.510(4)
C12 C13 1.565(4)
C13 C14 1.573(5)
C13 P1 1.819(3)
C15 C16 1.386(5)
C15 C20 1.405(5)
C15 P1 1.803(3)
C16 C17 1.397(5)
C17 C18 1.376(6)
C18 C19 1.384(6)
C19 C20 1.384(5)
C21 C22 1.385(5)
C21 C26 1.401(5)
C21 P1 1.798(3)
C22 C23 1.391(5)
C23 C24 1.375(6)
C24 C25 1.381(6)
C25 C26 1.397(5)
C27 Cl4 1.747(5)
C27 Cl3 1.757(4)
O1 P1 1.508(3)
